data_2020180
loop_
_publ_author_name
'Effenberger, H.'

_publ_section_title
;
 Structure of copper(II) diiron(III) dihydroxide diarsenate(V)
;
_journal_name_full 'Acta Crystallographica C (39,1983-)'
_journal_page_first 2041
_journal_page_last 2043
_journal_volume 44
_journal_year 1988
_chemical_formula_sum 'As2 Cu Fe2 H2 O10'
_chemical_name_systematic 'Cu Fe2 (O H)2 (As O4)2'
_space_group_IT_number 61
_symmetry_space_group_name_Hall '-P 2ac 2ab'
_symmetry_space_group_name_H-M 'P b c a'
_cell_angle_alpha 90
_cell_angle_beta 90
_cell_angle_gamma 90
_cell_formula_units_Z 8
_cell_length_a 7.717
_cell_length_b 13.225
_cell_length_c 14.549
_cell_volume 1484.832
_citation_journal_id_ASTM ACSCEE
_cod_data_source_file Effenberger_ACSCEE_1988_1620.cif
_cod_data_source_block H2As2Cu1Fe2O10
_cod_original_formula_sum 'H2 As2 Cu1 Fe2 O10'
_cod_database_code 2020180

loop_
_symmetry_equiv_pos_as_xyz
x,y,z
-x+1/2,-y,z+1/2
x+1/2,-y+1/2,-z
-x,y+1/2,-z+1/2
-x,-y,-z
x-1/2,y,-z-1/2
-x-1/2,y-1/2,z
x,-y-1/2,z-1/2

loop_
_atom_site_label
_atom_site_type_symbol
_atom_site_fract_x
_atom_site_fract_y
_atom_site_fract_z
_atom_site_occupancy
_atom_site_U_iso_or_equiv
As1 As+5 0.24321 0.00337 0.44167 1 0.0
O2 O-2 0.4153 0.0065 0.3708 1 0.0
O5 O-2 -0.1964 0.2573 0.1301 1 0.0
O3 O-2 0.2678 -0.0951 0.514 1 0.0
O7 O-2 -0.021 0.158 0.2683 1 0.0
Fe1 Fe+3 -0.02534 0.01151 0.26086 1 0.0
Fe2 Fe+3 0.22136 0.23827 -0.00584 1 0.0
O10 O-2 -0.0245 0.2444 -0.0557 1 0.0
H1 H+1 0.228 0.031 0.168 1 0.0
O4 O-2 0.2467 0.1073 0.509 1 0.0
O9 O-2 0.2263 0.001 0.1934 1 0.0
O8 O-2 -0.0058 0.3583 0.2599 1 0.0
O1 O-2 0.0547 -0.0001 0.3857 1 0.0
H2 H+1 -0.018 0.289 -0.096 1 0.0
As2 As+5 -0.01728 0.25344 0.19295 1 0.0
Cu1 Cu+2 0.37149 0.37779 0.12496 1 0.0
O6 O-2 0.1624 0.2508 0.1284 1 0.0
